data_1543684
loop_
_publ_author_name
'Sivakumar, P.'
'Devi, R. Niranjana'
'Israel, S.'
'Chakkaravarthi, G.'

_publ_section_title
;
 2-Amino-3-methylpyridinium 4-methoxybenzoate
;
_journal_coeditor_code SU4062
_journal_issue 7
_journal_name_full IUCrData
_journal_page_first x161126
_journal_paper_doi 10.1107/S2414314616011263
_journal_volume 1
_journal_year 2016
_chemical_formula_iupac 'C6 H9 N2 +, C8 H7 O3 -'
_chemical_formula_moiety 'C6 H9 N2 +, C8 H7 O3 -'
_chemical_formula_sum 'C14 H16 N2 O3'
_chemical_formula_weight 260.29
_chemical_name_systematic
;
2-Amino-3-methylpyridinium 4-methoxybenzoate
;
_space_group_IT_number 14
_symmetry_cell_setting monoclinic
_symmetry_space_group_name_Hall '-P 2yn'
_symmetry_space_group_name_H-M 'P 1 21/n 1'
_atom_sites_solution_hydrogens geom
_atom_sites_solution_primary direct
_atom_sites_solution_secondary difmap
_audit_creation_method SHELXL-97
_cell_angle_alpha 90.00
_cell_angle_beta 103.836(4)
_cell_angle_gamma 90.00
_cell_formula_units_Z 4
_cell_length_a 12.2526(8)
_cell_length_b 6.6872(3)
_cell_length_c 16.6376(12)
_cell_measurement_reflns_used 3853
_cell_measurement_temperature 295(2)
_cell_measurement_theta_max 25.14
_cell_measurement_theta_min 2.02
_cell_volume 1323.66(14)
_computing_cell_refinement
;
SAINT (Bruker, 2004)
;
_computing_data_collection
;
APEX2 (Bruker, 2004)
;
_computing_data_reduction
;
SAINT (Bruker, 2004)
;
_computing_molecular_graphics
;
PLATON (Spek, 2009) and Mercury (Macrae <i>et al.</i>,  2008)
;
_computing_publication_material
;
SHELXL97 (Sheldrick, 2008) and PLATON (Spek, 2009)
;
_computing_structure_refinement
;
SHELXL97 (Sheldrick, 2008)
;
_computing_structure_solution
;
SHELXS97 (Sheldrick, 2008)
;
_diffrn_ambient_temperature 295(2)
_diffrn_measured_fraction_theta_full 0.997
_diffrn_measured_fraction_theta_max 0.997
_diffrn_measurement_device_type 'Bruker Kappa APEXII CCD'
_diffrn_measurement_method '\w and \f scan'
_diffrn_radiation_monochromator graphite
_diffrn_radiation_source 'fine-focus sealed tube'
_diffrn_radiation_type MoK\a
_diffrn_radiation_wavelength 0.71073
_diffrn_reflns_av_R_equivalents 0.0368
_diffrn_reflns_av_sigmaI/netI 0.0358
_diffrn_reflns_limit_h_max 17
_diffrn_reflns_limit_h_min -17
_diffrn_reflns_limit_k_max 9
_diffrn_reflns_limit_k_min -9
_diffrn_reflns_limit_l_max 23
_diffrn_reflns_limit_l_min -20
_diffrn_reflns_number 18167
_diffrn_reflns_theta_full 29.70
_diffrn_reflns_theta_max 29.70
_diffrn_reflns_theta_min 2.36
_diffrn_standards_interval_time 0
_diffrn_standards_number 0
_exptl_absorpt_coefficient_mu 0.093
_exptl_absorpt_correction_T_max 0.9816
_exptl_absorpt_correction_T_min 0.9762
_exptl_absorpt_correction_type multi-scan
_exptl_absorpt_process_details
;
(SADABS; Bruker, 2004)
;
_exptl_crystal_colour colourless
_exptl_crystal_density_diffrn 1.306
_exptl_crystal_density_method 'not measured'
_exptl_crystal_description block
_exptl_crystal_F_000 552
_exptl_crystal_size_max 0.26
_exptl_crystal_size_mid 0.24
_exptl_crystal_size_min 0.20
_refine_diff_density_max 0.180
_refine_diff_density_min -0.260
_refine_ls_extinction_method none
_refine_ls_goodness_of_fit_ref 1.075
_refine_ls_hydrogen_treatment mixed
_refine_ls_matrix_type full
_refine_ls_number_parameters 178
_refine_ls_number_reflns 3737
_refine_ls_number_restraints 1
_refine_ls_restrained_S_all 1.076
_refine_ls_R_factor_all 0.1069
_refine_ls_R_factor_gt 0.0531
_refine_ls_shift/su_max 0.000
_refine_ls_shift/su_mean 0.000
_refine_ls_structure_factor_coef Fsqd
_refine_ls_weighting_details 'calc w=1/[\s^2^(Fo^2^)+(0.0547P)^2^+0.4113P] where P=(Fo^2^+2Fc^2^)/3'
_refine_ls_weighting_scheme calc
_refine_ls_wR_factor_gt 0.1213
_refine_ls_wR_factor_ref 0.1506
_reflns_number_gt 2223
_reflns_number_total 3737
_reflns_threshold_expression >2sigma(I)
_cod_data_source_file su4062sup1.cif
_cod_data_source_block I
_cod_original_sg_symbol_H-M 'P 21/n'
_cod_database_code 1543684

loop_
_symmetry_equiv_pos_as_xyz
'x, y, z'
'-x+1/2, y+1/2, -z+1/2'
'-x, -y, -z'
'x-1/2, -y-1/2, z-1/2'

loop_
_atom_site_type_symbol
_atom_site_label
_atom_site_fract_x
_atom_site_fract_y
_atom_site_fract_z
_atom_site_U_iso_or_equiv
_atom_site_adp_type
_atom_site_calc_flag
_atom_site_refinement_flags
_atom_site_occupancy
_atom_site_symmetry_multiplicity
C C1 0.85075(14) 0.0076(3) 0.11668(11) 0.0415(4) Uani d . 1 1
C C2 0.79234(15) -0.1179(3) 0.15722(12) 0.0465(5) Uani d . 1 1
H H2 0.7180 -0.0899 0.1573 0.056 Uiso calc R 1 1
C C3 0.84426(14) -0.2841(3) 0.19738(12) 0.0430(4) Uani d . 1 1
H H3 0.8045 -0.3678 0.2248 0.052 Uiso calc R 1 1
C C4 0.95519(13) -0.3300(2) 0.19798(10) 0.0340(4) Uani d . 1 1
C C5 1.01214(14) -0.2014(3) 0.15768(12) 0.0406(4) Uani d . 1 1
H H5 1.0865 -0.2289 0.1575 0.049 Uiso calc R 1 1
C C6 0.96139(14) -0.0324(3) 0.11746(12) 0.0444(4) Uani d . 1 1
H H6 1.0015 0.0535 0.0912 0.053 Uiso calc R 1 1
C C7 0.8482(2) 0.3068(3) 0.03804(14) 0.0610(6) Uani d . 1 1
H H7A 0.9141 0.3541 0.0769 0.091 Uiso calc R 1 1
H H7B 0.7992 0.4175 0.0183 0.091 Uiso calc R 1 1
H H7C 0.8696 0.2439 -0.0077 0.091 Uiso calc R 1 1
C C8 1.00960(13) -0.5140(3) 0.23994(11) 0.0377(4) Uani d . 1 1
C C9 0.95005(15) -0.0433(3) 0.38533(12) 0.0481(5) Uani d . 1 1
H H9 0.8794 0.0128 0.3809 0.058 Uiso calc R 1 1
C C10 0.97554(17) -0.2178(3) 0.42519(14) 0.0564(5) Uani d . 1 1
H H10 0.9234 -0.2837 0.4482 0.068 Uiso calc R 1 1
C C11 1.08219(18) -0.2974(3) 0.43122(13) 0.0516(5) Uani d . 1 1
H H11 1.1013 -0.4171 0.4596 0.062 Uiso calc R 1 1
C C12 1.15932(15) -0.2059(3) 0.39696(11) 0.0403(4) Uani d . 1 1
C C13 1.12801(13) -0.0236(3) 0.35510(10) 0.0357(4) Uani d . 1 1
C C14 1.27304(17) -0.2935(3) 0.40184(14) 0.0560(5) Uani d . 1 1
H H14A 1.2828 -0.4106 0.4362 0.084 Uiso calc R 1 1
H H14B 1.3297 -0.1969 0.4252 0.084 Uiso calc R 1 1
H H14C 1.2796 -0.3291 0.3473 0.084 Uiso calc R 1 1
N N1 1.02534(12) 0.0519(2) 0.35162(10) 0.0401(4) Uani d D 1 1
N N2 1.19561(12) 0.0814(2) 0.31892(10) 0.0455(4) Uani d . 1 1
H H2A 1.1728 0.1926 0.2947 0.055 Uiso calc R 1 1
H H2B 1.2620 0.0379 0.3199 0.055 Uiso calc R 1 1
O O1 0.79184(12) 0.1675(2) 0.07713(10) 0.0602(4) Uani d . 1 1
O O2 0.95301(11) -0.61756(19) 0.27896(10) 0.0536(4) Uani d . 1 1
O O3 1.10690(10) -0.55837(19) 0.23454(9) 0.0515(4) Uani d . 1 1
H H1 1.0056(19) 0.169(2) 0.3269(14) 0.073(7) Uiso d D 1 1

loop_
_atom_site_aniso_label
_atom_site_aniso_U_11
_atom_site_aniso_U_22
_atom_site_aniso_U_33
_atom_site_aniso_U_12
_atom_site_aniso_U_13
_atom_site_aniso_U_23
C1 0.0378(9) 0.0431(10) 0.0424(10) 0.0075(8) 0.0071(8) 0.0015(8)
C2 0.0307(8) 0.0560(11) 0.0548(12) 0.0073(8) 0.0142(8) 0.0037(9)
C3 0.0325(8) 0.0477(10) 0.0517(11) -0.0008(8) 0.0157(8) 0.0036(9)
C4 0.0301(8) 0.0338(8) 0.0387(9) -0.0003(6) 0.0094(7) -0.0040(7)
C5 0.0286(8) 0.0437(10) 0.0514(11) 0.0021(7) 0.0134(7) 0.0013(8)
C6 0.0365(9) 0.0461(10) 0.0528(12) -0.0018(8) 0.0149(8) 0.0079(9)
C7 0.0735(15) 0.0456(11) 0.0607(14) 0.0047(11) 0.0099(11) 0.0098(10)
C8 0.0330(8) 0.0340(9) 0.0478(10) -0.0003(7) 0.0130(7) -0.0042(8)
C9 0.0357(9) 0.0589(12) 0.0514(12) -0.0015(8) 0.0139(8) -0.0008(10)
C10 0.0487(11) 0.0648(13) 0.0602(14) -0.0108(10) 0.0219(10) 0.0088(11)
C11 0.0584(12) 0.0463(11) 0.0507(12) -0.0022(9) 0.0144(9) 0.0097(9)
C12 0.0406(9) 0.0416(9) 0.0375(10) 0.0019(8) 0.0068(7) 0.0011(8)
C13 0.0334(8) 0.0381(9) 0.0348(9) -0.0029(7) 0.0066(7) -0.0037(7)
C14 0.0520(11) 0.0566(12) 0.0598(13) 0.0170(10) 0.0138(10) 0.0111(10)
N1 0.0356(7) 0.0402(8) 0.0450(9) 0.0013(6) 0.0106(6) 0.0010(7)
N2 0.0344(7) 0.0430(8) 0.0615(11) 0.0054(6) 0.0166(7) 0.0108(7)
O1 0.0490(8) 0.0609(9) 0.0712(10) 0.0175(7) 0.0152(7) 0.0210(8)
O2 0.0435(7) 0.0443(7) 0.0809(11) 0.0060(6) 0.0302(7) 0.0153(7)
O3 0.0378(7) 0.0470(7) 0.0757(10) 0.0092(6) 0.0255(7) 0.0111(7)

loop_
_atom_type_symbol
_atom_type_description
_atom_type_scat_dispersion_real
_atom_type_scat_dispersion_imag
_atom_type_scat_source
C C 0.0033 0.0016 'International Tables Vol C Tables 4.2.6.8 and 6.1.1.4'
H H 0.0000 0.0000 'International Tables Vol C Tables 4.2.6.8 and 6.1.1.4'
N N 0.0061 0.0033 'International Tables Vol C Tables 4.2.6.8 and 6.1.1.4'
O O 0.0106 0.0060 'International Tables Vol C Tables 4.2.6.8 and 6.1.1.4'

loop_
_geom_angle_atom_site_label_1
_geom_angle_atom_site_label_2
_geom_angle_atom_site_label_3
_geom_angle
O1 C1 C6 124.11(17)
O1 C1 C2 115.78(16)
C6 C1 C2 120.10(17)
C3 C2 C1 119.77(16)
C3 C2 H2 120.1
C1 C2 H2 120.1
C2 C3 C4 121.36(17)
C2 C3 H3 119.3
C4 C3 H3 119.3
C5 C4 C3 117.81(16)
C5 C4 C8 121.39(14)
C3 C4 C8 120.79(15)
C4 C5 C6 121.59(15)
C4 C5 H5 119.2
C6 C5 H5 119.2
C1 C6 C5 119.36(17)
C1 C6 H6 120.3
C5 C6 H6 120.3
O1 C7 H7A 109.5
O1 C7 H7B 109.5
H7A C7 H7B 109.5
O1 C7 H7C 109.5
H7A C7 H7C 109.5
H7B C7 H7C 109.5
O3 C8 O2 123.74(16)
O3 C8 C4 119.25(15)
O2 C8 C4 117.00(14)
C10 C9 N1 120.98(18)
C10 C9 H9 119.5
N1 C9 H9 119.5
C9 C10 C11 118.15(18)
C9 C10 H10 120.9
C11 C10 H10 120.9
C12 C11 C10 122.14(19)
C12 C11 H11 118.9
C10 C11 H11 118.9
C11 C12 C13 117.47(16)
C11 C12 C14 122.21(18)
C13 C12 C14 120.31(16)
N2 C13 N1 117.31(16)
N2 C13 C12 123.54(15)
N1 C13 C12 119.14(15)
C12 C14 H14A 109.5
C12 C14 H14B 109.5
H14A C14 H14B 109.5
C12 C14 H14C 109.5
H14A C14 H14C 109.5
H14B C14 H14C 109.5
C13 N1 C9 122.09(16)
C13 N1 H1 119.9(16)
C9 N1 H1 118.0(16)
C13 N2 H2A 120.0
C13 N2 H2B 120.0
H2A N2 H2B 120.0
C1 O1 C7 118.63(15)

loop_
_geom_bond_atom_site_label_1
_geom_bond_atom_site_label_2
_geom_bond_distance
C1 O1 1.367(2)
C1 C6 1.379(2)
C1 C2 1.379(3)
C2 C3 1.372(3)
C2 H2 0.9300
C3 C4 1.391(2)
C3 H3 0.9300
C4 C5 1.378(2)
C4 C8 1.491(2)
C5 C6 1.383(2)
C5 H5 0.9300
C6 H6 0.9300
C7 O1 1.408(3)
C7 H7A 0.9600
C7 H7B 0.9600
C7 H7C 0.9600
C8 O3 1.2525(19)
C8 O2 1.264(2)
C9 C10 1.341(3)
C9 N1 1.348(2)
C9 H9 0.9300
C10 C11 1.392(3)
C10 H10 0.9300
C11 C12 1.360(3)
C11 H11 0.9300
C12 C13 1.411(2)
C12 C14 1.495(3)
C13 N2 1.334(2)
C13 N1 1.344(2)
C14 H14A 0.9600
C14 H14B 0.9600
C14 H14C 0.9600
N1 H1 0.888(9)
N2 H2A 0.8600
N2 H2B 0.8600

loop_
_geom_hbond_atom_site_label_D
_geom_hbond_atom_site_label_H
_geom_hbond_atom_site_label_A
_geom_hbond_site_symmetry_A
_geom_hbond_distance_DH
_geom_hbond_distance_HA
_geom_hbond_distance_DA
_geom_hbond_angle_DHA
_geom_hbond_publ_flag
N1 H1 O2 1_565 0.888(9) 1.689(10) 2.573(2) 174(2) y
N2 H2A O3 1_565 0.86 2.01 2.8680(19) 175 y
N2 H2B O3 2_755 0.86 2.12 2.924(2) 155 y
C2 H2 O2 2_655 0.93 2.57 3.419(2) 152 y
C10 H10 O1 2_645 0.93 2.59 3.356(2) 140 y

loop_
_geom_torsion_atom_site_label_1
_geom_torsion_atom_site_label_2
_geom_torsion_atom_site_label_3
_geom_torsion_atom_site_label_4
_geom_torsion
O1 C1 C2 C3 178.87(17)
C6 C1 C2 C3 -0.9(3)
C1 C2 C3 C4 -0.2(3)
C2 C3 C4 C5 0.8(3)
C2 C3 C4 C8 -178.34(17)
C3 C4 C5 C6 -0.3(3)
C8 C4 C5 C6 178.86(17)
O1 C1 C6 C5 -178.34(18)
C2 C1 C6 C5 1.4(3)
C4 C5 C6 C1 -0.8(3)
C5 C4 C8 O3 -4.0(3)
C3 C4 C8 O3 175.11(17)
C5 C4 C8 O2 176.43(17)
C3 C4 C8 O2 -4.5(3)
N1 C9 C10 C11 0.4(3)
C9 C10 C11 C12 -1.2(3)
C10 C11 C12 C13 0.7(3)
C10 C11 C12 C14 -178.7(2)
C11 C12 C13 N2 179.89(17)
C14 C12 C13 N2 -0.8(3)
C11 C12 C13 N1 0.7(3)
C14 C12 C13 N1 -179.99(17)
N2 C13 N1 C9 179.22(16)
C12 C13 N1 C9 -1.5(3)
C10 C9 N1 C13 1.0(3)
C6 C1 O1 C7 -3.4(3)
C2 C1 O1 C7 176.88(18)

_cod_database_fobs_code 1543684
